data_7248813
loop_
_publ_author_name
'Delegkou, Maria-Ioanna'
'Panagiotou, Nikos'
'Papatriantafyllopoulou, Constantina'
'Tasiopoulos, Anastasios'
'Papaioannou, Dionissios'
'Perlepes, Spyros P.'
'Nastopoulos, Vassilios'

_publ_section_title
;
 Solvatomorphism with polar protic/aprotic and non-polar solvents in a
 series of complexes derived from the
 5-phenylimidazole/tetrafluoroborate/copper(ii) reaction system
;
_journal_issue 26
_journal_name_full CrystEngComm
_journal_page_first 3574
_journal_page_last 3592
_journal_paper_doi 10.1039/D4CE00304G
_journal_volume 26
_journal_year 2024
_chemical_formula_moiety 'C36 H32 B2 Cu F8 N8, 2(C4 H8 O)'
_chemical_formula_sum 'C44 H48 B2 Cu F8 N8 O2'
_chemical_formula_weight 958.06
_space_group_crystal_system triclinic
_space_group_IT_number 2
_space_group_name_Hall '-P 1'
_space_group_name_H-M_alt 'P -1'
_atom_sites_solution_hydrogens mixed
_atom_sites_solution_primary direct
_atom_sites_solution_secondary difmap
_audit_creation_method SHELXL-2019/3
_audit_update_record
;
2024-03-21 deposited with the CCDC.	2024-06-02 downloaded from the CCDC.
;
_cell_angle_alpha 87.054(9)
_cell_angle_beta 75.179(9)
_cell_angle_gamma 70.705(10)
_cell_formula_units_Z 1
_cell_length_a 9.4113(9)
_cell_length_b 10.2218(12)
_cell_length_c 12.8120(12)
_cell_measurement_reflns_used 2248
_cell_measurement_temperature 100(2)
_cell_measurement_theta_max 26.4410
_cell_measurement_theta_min 5.0470
_cell_volume 1123.8(2)
_computing_cell_refinement 'CrysAlisPro 1.171.38.43 (Rigaku OD, 2015)'
_computing_data_collection 'CrysAlisPro 1.171.38.43 (Rigaku OD, 2015)'
_computing_data_reduction 'CrysAlisPro 1.171.38.43 (Rigaku OD, 2015)'
_computing_molecular_graphics 'PLATON v.270519 (Spek, 2009); MERCURY v.2020.3.0 (Macrae et al. 2020)'
_computing_publication_material 'WINGX v.2018.3 (Farrugia, 2012); OLEX2 v.1.3.0 (Dolomanov et al., 2009)'
_computing_structure_refinement 'SHELXL-2019/3 (Sheldrick, 2019)'
_computing_structure_solution 'SIR92 (Altomare et al., 1994); SHELXT-2018/2 (Sheldrick, 2018)'
_diffrn_ambient_temperature 100(2)
_diffrn_detector_area_resol_mean 10.4223
_diffrn_measured_fraction_theta_full 0.998
_diffrn_measured_fraction_theta_max 0.998
_diffrn_measurement_device_type 'Oxford Diffraction SuperNova with Atlas CCD detector'
_diffrn_measurement_method '\w scans'
_diffrn_radiation_type MoK\a
_diffrn_radiation_wavelength 0.71073
_diffrn_reflns_av_R_equivalents 0.0457
_diffrn_reflns_av_unetI/netI 0.0663
_diffrn_reflns_Laue_measured_fraction_full 0.998
_diffrn_reflns_Laue_measured_fraction_max 0.998
_diffrn_reflns_limit_h_max 11
_diffrn_reflns_limit_h_min -11
_diffrn_reflns_limit_k_max 12
_diffrn_reflns_limit_k_min -12
_diffrn_reflns_limit_l_max 16
_diffrn_reflns_limit_l_min -15
_diffrn_reflns_number 9610
_diffrn_reflns_point_group_measured_fraction_full 0.998
_diffrn_reflns_point_group_measured_fraction_max 0.998
_diffrn_reflns_theta_full 25.242
_diffrn_reflns_theta_max 26.499
_diffrn_reflns_theta_min 2.788
_diffrn_source 'SuperNova (Mo) X-ray Source'
_exptl_absorpt_coefficient_mu 0.566
_exptl_absorpt_correction_T_max 1.0000
_exptl_absorpt_correction_T_min 0.8656
_exptl_absorpt_correction_type multi-scan
_exptl_absorpt_process_details
;
CrysAlisPro 1.171.38.43 (Rigaku Oxford Diffraction, 2015)
Empirical absorption correction using spherical harmonics,
 implemented in SCALE3 ABSPACK scaling algorithm.
;
_exptl_crystal_colour violet
_exptl_crystal_density_diffrn 1.416
_exptl_crystal_density_method 'not measured'
_exptl_crystal_description rod
_exptl_crystal_F_000 495
_exptl_crystal_recrystallization_method 'Re-crystallisation from solvent: Tetrahydrofuran/diethyl ether'
_exptl_crystal_size_max 0.17
_exptl_crystal_size_mid 0.13
_exptl_crystal_size_min 0.09
_refine_diff_density_max 0.538
_refine_diff_density_min -0.541
_refine_diff_density_rms 0.080
_refine_ls_extinction_method none
_refine_ls_goodness_of_fit_ref 1.061
_refine_ls_hydrogen_treatment mixed
_refine_ls_matrix_type full
_refine_ls_number_parameters 346
_refine_ls_number_reflns 4635
_refine_ls_number_restraints 92
_refine_ls_restrained_S_all 1.076
_refine_ls_R_factor_all 0.0761
_refine_ls_R_factor_gt 0.0565
_refine_ls_shift/su_max 0.000
_refine_ls_shift/su_mean 0.000
_refine_ls_structure_factor_coef Fsqd
_refine_ls_weighting_details 'w=1/[\s^2^(Fo^2^)+(0.0759P)^2^+0.3815P] where P=(Fo^2^+2Fc^2^)/3'
_refine_ls_weighting_scheme calc
_refine_ls_wR_factor_gt 0.1380
_refine_ls_wR_factor_ref 0.1537
_reflns_Friedel_coverage 0.000
_reflns_number_gt 3673
_reflns_number_total 4635
_reflns_threshold_expression 'I > 2\s(I)'
_cod_data_source_file d4ce00304g2.cif
_cod_data_source_block 12
_cod_depositor_comments 'Adding full bibliography for 7248805--7248823.cif.'
_cod_database_code 7248813
_shelx_shelxl_version_number 2019/3
_shelx_space_group_comment
;
The symmetry employed for this shelxl refinement is uniquely defined
by the following loop, which should always be used as a source of
symmetry information in preference to the above space-group names.
They are only intended as comments.
;
_shelx_estimated_absorpt_t_min 0.910
_shelx_estimated_absorpt_t_max 0.951

loop_
_space_group_symop_operation_xyz
'x, y, z'
'-x, -y, -z'

loop_
_atom_site_label
_atom_site_type_symbol
_atom_site_fract_x
_atom_site_fract_y
_atom_site_fract_z
_atom_site_U_iso_or_equiv
_atom_site_adp_type
_atom_site_occupancy
_atom_site_site_symmetry_order
_atom_site_calc_flag
_atom_site_refinement_flags_posn
_atom_site_refinement_flags_adp
_atom_site_refinement_flags_occupancy
_atom_site_disorder_assembly
_atom_site_disorder_group
Cu Cu 0.000000 0.000000 0.000000 0.02146(17) Uani 1 2 d S . P . .
N1A N -0.3914(3) 0.2712(3) -0.0744(2) 0.0245(6) Uani 1 1 d D . . . .
H1A H -0.484(2) 0.287(4) -0.079(3) 0.037 Uiso 1 1 d D U . . .
C2A C -0.3062(3) 0.1530(3) -0.0392(2) 0.0241(6) Uani 1 1 d . . . . .
H2A H -0.341747 0.077191 -0.015073 0.029 Uiso 1 1 calc R U . . .
N3A N -0.1660(3) 0.1563(3) -0.04255(18) 0.0216(5) Uani 1 1 d . . . . .
C4A C -0.1628(3) 0.2838(3) -0.0810(2) 0.0232(6) Uani 1 1 d . . . . .
H4A H -0.076338 0.315829 -0.091484 0.028 Uiso 1 1 calc R U . . .
C5A C -0.3023(3) 0.3576(3) -0.1018(2) 0.0232(6) Uani 1 1 d . . . . .
C6A C -0.3592(3) 0.4962(3) -0.1433(2) 0.0252(6) Uani 1 1 d . . . . .
C7A C -0.4958(3) 0.5394(3) -0.1780(3) 0.0310(7) Uani 1 1 d . . . . .
H7A H -0.552288 0.477231 -0.176443 0.037 Uiso 1 1 calc R U . . .
C8A C -0.5499(4) 0.6713(4) -0.2145(3) 0.0354(8) Uani 1 1 d . . . . .
H8A H -0.643634 0.699621 -0.237282 0.042 Uiso 1 1 calc R U . . .
C9A C -0.4689(4) 0.7622(4) -0.2181(3) 0.0359(8) Uani 1 1 d . . . . .
H9A H -0.506343 0.852959 -0.243529 0.043 Uiso 1 1 calc R U . . .
C10A C -0.3336(4) 0.7212(4) -0.1848(3) 0.0454(10) Uani 1 1 d . . . . .
H10A H -0.277402 0.783729 -0.187274 0.055 Uiso 1 1 calc R U . . .
C11A C -0.2790(4) 0.5891(4) -0.1476(3) 0.0389(8) Uani 1 1 d . . . . .
H11A H -0.185281 0.561732 -0.124666 0.047 Uiso 1 1 calc R U . . .
N1B N 0.0682(3) -0.2375(3) -0.2712(2) 0.0344(7) Uani 1 1 d D . . . .
H1B H 0.076(4) -0.315(3) -0.297(3) 0.052 Uiso 1 1 d D U . . .
C2B C 0.0273(4) -0.2111(4) -0.1640(3) 0.0313(7) Uani 1 1 d . . . . .
H2B H -0.008480 -0.269462 -0.111135 0.038 Uiso 1 1 calc R U . . .
N3B N 0.0436(3) -0.0939(3) -0.14237(19) 0.0237(5) Uani 1 1 d . . . . .
C4B C 0.0994(3) -0.0439(3) -0.2400(2) 0.0248(6) Uani 1 1 d . . . . .
H4B H 0.122645 0.040261 -0.249527 0.030 Uiso 1 1 calc R U . . .
C5B C 0.1166(3) -0.1327(4) -0.3208(2) 0.0294(7) Uani 1 1 d . . . . .
C6B C 0.1760(4) -0.1268(4) -0.4391(3) 0.0365(8) Uani 1 1 d . . . . .
C7B C 0.1328(5) -0.1919(5) -0.5112(3) 0.0576(12) Uani 1 1 d . . . . .
H7B H 0.064517 -0.243821 -0.485457 0.069 Uiso 1 1 calc R U . . .
C8B C 0.1892(5) -0.1815(7) -0.6222(4) 0.0766(17) Uani 1 1 d . . . . .
H8B H 0.157887 -0.225606 -0.671514 0.092 Uiso 1 1 calc R U . . .
C9B C 0.2867(6) -0.1104(6) -0.6596(3) 0.0738(17) Uani 1 1 d . . . . .
H9B H 0.326144 -0.106107 -0.735266 0.089 Uiso 1 1 calc R U . . .
C10B C 0.3303(6) -0.0433(6) -0.5891(3) 0.0731(15) Uani 1 1 d . . . . .
H10B H 0.397201 0.009602 -0.615941 0.088 Uiso 1 1 calc R U . . .
C11B C 0.2756(5) -0.0535(5) -0.4783(3) 0.0541(11) Uani 1 1 d . . . . .
H11B H 0.307658 -0.009253 -0.429500 0.065 Uiso 1 1 calc R U . . .
B B 0.3070(4) 0.1701(4) -0.1306(3) 0.0304(8) Uani 1 1 d . . . . .
F1 F 0.17624(19) 0.1436(2) -0.06495(15) 0.0346(5) Uani 1 1 d . . . . .
F2 F 0.2995(2) 0.3046(2) -0.10988(17) 0.0420(5) Uani 1 1 d . . . . .
F3 F 0.3101(3) 0.1527(3) -0.23703(16) 0.0541(6) Uani 1 1 d . . . . .
F4 F 0.4402(2) 0.0795(2) -0.10739(19) 0.0468(6) Uani 1 1 d . . . . .
OA O 0.1487(7) 0.4909(6) 0.6536(4) 0.0489(14) Uani 0.6 1 d D U P A 1
C12A C 0.0850(12) 0.4100(12) 0.6021(8) 0.057(3) Uani 0.6 1 d D U P A 1
H12A H -0.011858 0.470077 0.584434 0.068 Uiso 0.6 1 calc R U P A 1
H12B H 0.060433 0.337558 0.650573 0.068 Uiso 0.6 1 calc R U P A 1
C13A C 0.2062(12) 0.3444(13) 0.5003(9) 0.098(4) Uani 0.6 1 d D U P A 1
H13A H 0.224662 0.243490 0.496374 0.118 Uiso 0.6 1 calc R U P A 1
H13B H 0.172644 0.386666 0.435641 0.118 Uiso 0.6 1 calc R U P A 1
C14A C 0.3484(10) 0.3715(13) 0.5073(8) 0.080(3) Uani 0.6 1 d D U P A 1
H14A H 0.379604 0.428168 0.446412 0.096 Uiso 0.6 1 calc R U P A 1
H14B H 0.434612 0.282717 0.502938 0.096 Uiso 0.6 1 calc R U P A 1
C15A C 0.3166(7) 0.4468(8) 0.6121(6) 0.0494(16) Uani 0.6 1 d D U P A 1
H15A H 0.368683 0.384696 0.662821 0.059 Uiso 0.6 1 calc R U P A 1
H15B H 0.353575 0.527761 0.600681 0.059 Uiso 0.6 1 calc R U P A 1
OB O 0.1411(10) 0.5300(9) 0.6010(7) 0.051(2) Uani 0.4 1 d D U P B 2
C12B C 0.1128(19) 0.4016(16) 0.6322(14) 0.063(4) Uani 0.4 1 d D U P B 2
H12C H 0.007241 0.406711 0.628741 0.076 Uiso 0.4 1 calc R U P B 2
H12D H 0.123793 0.378856 0.706397 0.076 Uiso 0.4 1 calc R U P B 2
C13B C 0.2368(19) 0.2949(15) 0.5501(13) 0.088(4) Uani 0.4 1 d D U P B 2
H13C H 0.253592 0.199415 0.576226 0.105 Uiso 0.4 1 calc R U P B 2
H13D H 0.210607 0.300490 0.479570 0.105 Uiso 0.4 1 calc R U P B 2
C14B C 0.3742(15) 0.3401(14) 0.5438(12) 0.081(4) Uani 0.4 1 d D U P B 2
H14C H 0.459186 0.299521 0.478806 0.097 Uiso 0.4 1 calc R U P B 2
H14D H 0.414091 0.316009 0.609060 0.097 Uiso 0.4 1 calc R U P B 2
C15B C 0.3017(12) 0.4959(12) 0.5367(12) 0.071(3) Uani 0.4 1 d D U P B 2
H15C H 0.357768 0.545738 0.566173 0.085 Uiso 0.4 1 calc R U P B 2
H15D H 0.304992 0.521589 0.460750 0.085 Uiso 0.4 1 calc R U P B 2

loop_
_atom_site_aniso_label
_atom_site_aniso_U_11
_atom_site_aniso_U_22
_atom_site_aniso_U_33
_atom_site_aniso_U_23
_atom_site_aniso_U_13
_atom_site_aniso_U_12
Cu 0.0200(3) 0.0246(3) 0.0190(3) 0.0005(2) -0.00471(19) -0.0063(2)
N1A 0.0195(12) 0.0279(14) 0.0272(14) 0.0029(11) -0.0071(10) -0.0087(10)
C2A 0.0229(14) 0.0264(16) 0.0254(15) 0.0027(13) -0.0075(12) -0.0106(12)
N3A 0.0199(12) 0.0249(14) 0.0179(12) -0.0006(10) -0.0035(9) -0.0053(10)
C4A 0.0207(14) 0.0252(16) 0.0241(15) -0.0020(13) -0.0051(11) -0.0081(12)
C5A 0.0219(14) 0.0241(16) 0.0229(15) -0.0015(12) -0.0029(11) -0.0086(12)
C6A 0.0228(14) 0.0248(16) 0.0239(15) 0.0010(13) -0.0019(12) -0.0056(12)
C7A 0.0278(16) 0.0292(18) 0.0373(18) 0.0067(15) -0.0114(13) -0.0096(13)
C8A 0.0294(17) 0.0328(19) 0.042(2) 0.0071(16) -0.0128(14) -0.0053(14)
C9A 0.0333(17) 0.0239(18) 0.044(2) 0.0117(15) -0.0054(15) -0.0052(13)
C10A 0.0327(18) 0.037(2) 0.069(3) 0.0146(19) -0.0126(17) -0.0173(15)
C11A 0.0270(17) 0.033(2) 0.061(2) 0.0082(18) -0.0158(16) -0.0120(14)
N1B 0.0321(14) 0.0368(17) 0.0370(16) -0.0115(14) -0.0064(12) -0.0148(13)
C2B 0.0297(16) 0.0341(19) 0.0322(18) -0.0014(15) -0.0062(13) -0.0143(14)
N3B 0.0189(12) 0.0285(15) 0.0233(13) -0.0010(11) -0.0067(10) -0.0062(10)
C4B 0.0257(15) 0.0252(16) 0.0204(15) 0.0006(13) -0.0053(12) -0.0050(12)
C5B 0.0210(14) 0.0374(19) 0.0260(16) -0.0072(14) -0.0078(12) -0.0020(13)
C6B 0.0264(16) 0.048(2) 0.0258(17) -0.0097(16) -0.0056(13) 0.0013(15)
C7B 0.045(2) 0.088(4) 0.033(2) -0.019(2) -0.0098(17) -0.011(2)
C8B 0.048(3) 0.132(5) 0.035(2) -0.037(3) -0.009(2) -0.007(3)
C9B 0.058(3) 0.110(4) 0.020(2) -0.015(2) -0.0039(19) 0.013(3)
C10B 0.068(3) 0.098(4) 0.033(2) 0.002(3) 0.012(2) -0.020(3)
C11B 0.057(2) 0.072(3) 0.0265(19) -0.009(2) -0.0019(17) -0.017(2)
B 0.0306(18) 0.034(2) 0.031(2) 0.0039(16) -0.0098(15) -0.0161(16)
F1 0.0248(9) 0.0424(12) 0.0375(11) 0.0095(9) -0.0052(8) -0.0154(8)
F2 0.0396(11) 0.0341(12) 0.0561(13) 0.0023(10) -0.0146(9) -0.0155(9)
F3 0.0591(14) 0.0835(18) 0.0300(11) -0.0041(11) -0.0060(10) -0.0400(13)
F4 0.0295(10) 0.0420(12) 0.0733(15) 0.0113(11) -0.0182(10) -0.0149(9)
OA 0.061(3) 0.044(3) 0.042(3) -0.010(3) 0.003(3) -0.029(3)
C12A 0.075(5) 0.058(5) 0.050(6) -0.008(4) -0.010(4) -0.041(4)
C13A 0.112(7) 0.094(9) 0.087(8) -0.048(6) -0.016(6) -0.032(7)
C14A 0.061(4) 0.109(6) 0.058(5) -0.035(5) -0.017(4) -0.005(4)
C15A 0.051(3) 0.049(4) 0.048(4) -0.007(3) -0.006(3) -0.020(3)
OB 0.059(4) 0.041(4) 0.052(5) -0.018(4) -0.005(4) -0.022(3)
C12B 0.080(7) 0.057(6) 0.050(9) 0.018(6) -0.017(6) -0.022(5)
C13B 0.135(8) 0.055(7) 0.073(10) -0.026(7) -0.038(7) -0.019(7)
C14B 0.072(5) 0.087(6) 0.055(7) 0.010(6) -0.022(5) 0.015(4)
C15B 0.051(5) 0.067(6) 0.078(7) -0.009(6) 0.002(5) -0.009(5)

loop_
_atom_type_symbol
_atom_type_description
_atom_type_scat_dispersion_real
_atom_type_scat_dispersion_imag
_atom_type_scat_source
C C 0.0033 0.0016 'International Tables Vol C Tables 4.2.6.8 and 6.1.1.4'
H H 0.0000 0.0000 'International Tables Vol C Tables 4.2.6.8 and 6.1.1.4'
B B 0.0013 0.0007 'International Tables Vol C Tables 4.2.6.8 and 6.1.1.4'
Cu Cu 0.3201 1.2651 'International Tables Vol C Tables 4.2.6.8 and 6.1.1.4'
F F 0.0171 0.0103 'International Tables Vol C Tables 4.2.6.8 and 6.1.1.4'
N N 0.0061 0.0033 'International Tables Vol C Tables 4.2.6.8 and 6.1.1.4'
O O 0.0106 0.0060 'International Tables Vol C Tables 4.2.6.8 and 6.1.1.4'

loop_
_geom_angle_atom_site_label_1
_geom_angle_atom_site_label_2
_geom_angle_atom_site_label_3
_geom_angle
_geom_angle_site_symmetry_1
_geom_angle_site_symmetry_3
_geom_angle_publ_flag
N3B Cu N3B 180.0 . 2 ?
N3B Cu N3A 88.83(10) . . ?
N3B Cu N3A 91.17(10) 2 . ?
N3B Cu N3A 91.17(10) . 2 ?
N3B Cu N3A 88.83(10) 2 2 ?
N3A Cu N3A 180.0 . 2 ?
C2A N1A C5A 108.5(2) . . ?
C2A N1A H1A 124(3) . . ?
C5A N1A H1A 128(3) . . ?
N3A C2A N1A 110.8(3) . . ?
N3A C2A H2A 124.6 . . ?
N1A C2A H2A 124.6 . . ?
C2A N3A C4A 106.1(2) . . ?
C2A N3A Cu 124.0(2) . . ?
C4A N3A Cu 129.89(19) . . ?
C5A C4A N3A 110.0(2) . . ?
C5A C4A H4A 125.0 . . ?
N3A C4A H4A 125.0 . . ?
C4A C5A N1A 104.7(3) . . ?
C4A C5A C6A 132.1(3) . . ?
N1A C5A C6A 123.2(2) . . ?
C11A C6A C7A 118.1(3) . . ?
C11A C6A C5A 120.5(3) . . ?
C7A C6A C5A 121.3(3) . . ?
C8A C7A C6A 120.7(3) . . ?
C8A C7A H7A 119.7 . . ?
C6A C7A H7A 119.7 . . ?
C9A C8A C7A 120.4(3) . . ?
C9A C8A H8A 119.8 . . ?
C7A C8A H8A 119.8 . . ?
C10A C9A C8A 119.7(3) . . ?
C10A C9A H9A 120.2 . . ?
C8A C9A H9A 120.2 . . ?
C9A C10A C11A 120.2(3) . . ?
C9A C10A H10A 119.9 . . ?
C11A C10A H10A 119.9 . . ?
C10A C11A C6A 120.8(3) . . ?
C10A C11A H11A 119.6 . . ?
C6A C11A H11A 119.6 . . ?
C2B N1B C5B 107.9(3) . . ?
C2B N1B H1B 121(3) . . ?
C5B N1B H1B 130(3) . . ?
N3B C2B N1B 110.7(3) . . ?
N3B C2B H2B 124.7 . . ?
N1B C2B H2B 124.7 . . ?
C2B N3B C4B 106.2(3) . . ?
C2B N3B Cu 129.3(2) . . ?
C4B N3B Cu 124.6(2) . . ?
C5B C4B N3B 109.7(3) . . ?
C5B C4B H4B 125.1 . . ?
N3B C4B H4B 125.1 . . ?
C4B C5B N1B 105.5(3) . . ?
C4B C5B C6B 130.3(3) . . ?
N1B C5B C6B 124.2(3) . . ?
C11B C6B C7B 118.8(4) . . ?
C11B C6B C5B 119.3(3) . . ?
C7B C6B C5B 121.9(4) . . ?
C6B C7B C8B 120.0(5) . . ?
C6B C7B H7B 120.0 . . ?
C8B C7B H7B 120.0 . . ?
C9B C8B C7B 120.7(4) . . ?
C9B C8B H8B 119.6 . . ?
C7B C8B H8B 119.6 . . ?
C8B C9B C10B 120.3(4) . . ?
C8B C9B H9B 119.8 . . ?
C10B C9B H9B 119.8 . . ?
C9B C10B C11B 119.5(5) . . ?
C9B C10B H10B 120.2 . . ?
C11B C10B H10B 120.2 . . ?
C6B C11B C10B 120.5(4) . . ?
C6B C11B H11B 119.7 . . ?
C10B C11B H11B 119.7 . . ?
F3 B F4 110.3(3) . . ?
F3 B F2 110.3(3) . . ?
F4 B F2 108.3(3) . . ?
F3 B F1 108.7(2) . . ?
F4 B F1 109.5(3) . . ?
F2 B F1 109.8(3) . . ?
C12A OA C15A 110.0(6) . . ?
OA C12A C13A 107.1(7) . . ?
OA C12A H12A 110.3 . . ?
C13A C12A H12A 110.3 . . ?
OA C12A H12B 110.3 . . ?
C13A C12A H12B 110.3 . . ?
H12A C12A H12B 108.5 . . ?
C14A C13A C12A 105.4(7) . . ?
C14A C13A H13A 110.7 . . ?
C12A C13A H13A 110.7 . . ?
C14A C13A H13B 110.7 . . ?
C12A C13A H13B 110.7 . . ?
H13A C13A H13B 108.8 . . ?
C13A C14A C15A 109.0(6) . . ?
C13A C14A H14A 109.9 . . ?
C15A C14A H14A 109.9 . . ?
C13A C14A H14B 109.9 . . ?
C15A C14A H14B 109.9 . . ?
H14A C14A H14B 108.3 . . ?
OA C15A C14A 104.9(5) . . ?
OA C15A H15A 110.8 . . ?
C14A C15A H15A 110.8 . . ?
OA C15A H15B 110.8 . . ?
C14A C15A H15B 110.8 . . ?
H15A C15A H15B 108.8 . . ?
C12B OB C15B 107.7(9) . . ?
OB C12B C13B 104.1(10) . . ?
OB C12B H12C 110.9 . . ?
C13B C12B H12C 110.9 . . ?
OB C12B H12D 110.9 . . ?
C13B C12B H12D 110.9 . . ?
H12C C12B H12D 109.0 . . ?
C14B C13B C12B 100.4(10) . . ?
C14B C13B H13C 111.7 . . ?
C12B C13B H13C 111.7 . . ?
C14B C13B H13D 111.7 . . ?
C12B C13B H13D 111.7 . . ?
H13C C13B H13D 109.5 . . ?
C13B C14B C15B 100.5(9) . . ?
C13B C14B H14C 111.7 . . ?
C15B C14B H14C 111.7 . . ?
C13B C14B H14D 111.7 . . ?
C15B C14B H14D 111.7 . . ?
H14C C14B H14D 109.4 . . ?
OB C15B C14B 105.6(9) . . ?
OB C15B H15C 110.6 . . ?
C14B C15B H15C 110.6 . . ?
OB C15B H15D 110.6 . . ?
C14B C15B H15D 110.6 . . ?
H15C C15B H15D 108.8 . . ?

loop_
_geom_bond_atom_site_label_1
_geom_bond_atom_site_label_2
_geom_bond_distance
_geom_bond_site_symmetry_2
_geom_bond_publ_flag
Cu N3B 1.988(2) . ?
Cu N3B 1.988(2) 2 ?
Cu N3A 1.997(2) . ?
Cu N3A 1.997(2) 2 ?
N1A C2A 1.340(4) . ?
N1A C5A 1.383(4) . ?
N1A H1A 0.848(18) . ?
C2A N3A 1.320(4) . ?
C2A H2A 0.9500 . ?
N3A C4A 1.376(4) . ?
C4A C5A 1.367(4) . ?
C4A H4A 0.9500 . ?
C5A C6A 1.464(4) . ?
C6A C11A 1.387(5) . ?
C6A C7A 1.394(4) . ?
C7A C8A 1.378(5) . ?
C7A H7A 0.9500 . ?
C8A C9A 1.376(5) . ?
C8A H8A 0.9500 . ?
C9A C10A 1.373(5) . ?
C9A H9A 0.9500 . ?
C10A C11A 1.384(5) . ?
C10A H10A 0.9500 . ?
C11A H11A 0.9500 . ?
N1B C2B 1.344(4) . ?
N1B C5B 1.366(4) . ?
N1B H1B 0.852(19) . ?
C2B N3B 1.309(4) . ?
C2B H2B 0.9500 . ?
N3B C4B 1.370(4) . ?
C4B C5B 1.355(4) . ?
C4B H4B 0.9500 . ?
C5B C6B 1.480(4) . ?
C6B C11B 1.371(6) . ?
C6B C7B 1.376(5) . ?
C7B C8B 1.396(6) . ?
C7B H7B 0.9500 . ?
C8B C9B 1.334(8) . ?
C8B H8B 0.9500 . ?
C9B C10B 1.376(7) . ?
C9B H9B 0.9500 . ?
C10B C11B 1.392(6) . ?
C10B H10B 0.9500 . ?
C11B H11B 0.9500 . ?
B F3 1.376(4) . ?
B F4 1.383(4) . ?
B F2 1.389(4) . ?
B F1 1.401(4) . ?
OA C12A 1.437(9) . ?
OA C15A 1.451(7) . ?
C12A C13A 1.508(10) . ?
C12A H12A 0.9900 . ?
C12A H12B 0.9900 . ?
C13A C14A 1.478(7) . ?
C13A H13A 0.9900 . ?
C13A H13B 0.9900 . ?
C14A C15A 1.494(9) . ?
C14A H14A 0.9900 . ?
C14A H14B 0.9900 . ?
C15A H15A 0.9900 . ?
C15A H15B 0.9900 . ?
OB C12B 1.441(13) . ?
OB C15B 1.459(11) . ?
C12B C13B 1.518(13) . ?
C12B H12C 0.9900 . ?
C12B H12D 0.9900 . ?
C13B C14B 1.493(7) . ?
C13B H13C 0.9900 . ?
C13B H13D 0.9900 . ?
C14B C15B 1.520(13) . ?
C14B H14C 0.9900 . ?
C14B H14D 0.9900 . ?
C15B H15C 0.9900 . ?
C15B H15D 0.9900 . ?

loop_
_geom_hbond_atom_site_label_D
_geom_hbond_atom_site_label_H
_geom_hbond_atom_site_label_A
_geom_hbond_distance_DH
_geom_hbond_distance_HA
_geom_hbond_distance_DA
_geom_hbond_angle_DHA
_geom_hbond_site_symmetry_A
_geom_hbond_publ_flag
N1A H1A F2 0.848(18) 2.124(19) 2.965(3) 171(3) 1_455 yes
N1A H1A F4 0.848(18) 2.52(3) 3.002(3) 117(3) 1_455 yes
N1B H1B OA^a 0.852(19) 1.95(2) 2.778(7) 164(4) 1_544 yes
N1B H1B OB^b 0.852(19) 1.93(2) 2.747(8) 159(4) 1_544 yes
